data_7718843
loop_
_publ_author_name
'Deuter, Katharina L.'
'Vollmar, Katharina'
'Rieser, Jan'
'Linseis, Michael'
'Winter, Rainer F.'

_publ_section_title
;
 The influence of charge transfer on the emissive properties of pyridine
 dipyrrolide bismuth complexes.
;
_journal_issue 25
_journal_name_full 'Dalton transactions (Cambridge, England : 2003)'
_journal_page_first 9921
_journal_page_last 9929
_journal_paper_doi 10.1039/d5dt00869g
_journal_volume 54
_journal_year 2025
_chemical_formula_moiety 'C H Cl3, 2(C41 H29 F6 N3 O2), 3[CHCl3]'
_chemical_formula_sum 'C86 H62 Cl12 F12 N6 O4'
_chemical_formula_weight 1896.81
_space_group_crystal_system triclinic
_space_group_IT_number 2
_space_group_name_Hall '-P 1'
_space_group_name_H-M_alt 'P -1'
_atom_sites_solution_hydrogens geom
_atom_sites_solution_primary dual
_audit_creation_date 2025-02-07
_audit_creation_method
;
Olex2 1.5
(compiled 2024.02.16 svn.r378c4104 for OlexSys, GUI svn.r6928)
;
_audit_update_record
;
2025-04-09 deposited with the CCDC.	2025-05-28 downloaded from the CCDC.
;
_cell_angle_alpha 94.700(9)
_cell_angle_beta 97.835(13)
_cell_angle_gamma 98.350(13)
_cell_formula_units_Z 2
_cell_length_a 15.138(3)
_cell_length_b 15.4845(18)
_cell_length_c 18.698(2)
_cell_measurement_reflns_used 29092
_cell_measurement_temperature 100
_cell_measurement_theta_max 27.86
_cell_measurement_theta_min 1.82
_cell_volume 4272.7(11)
_computing_cell_refinement
;
X-Area Recipe 1.33.0.0 (STOE, 2015)
;
_computing_data_collection
;
X-Area WinXpose 2.0.22.0 (STOE, 2016)
;
_computing_data_reduction
;
X-Area Integrate 1.74.2.0 (STOE, 2018)
X-Area LANA 1.75.3.0 (STOE, 2018)
;
_computing_molecular_graphics 'Olex2 1.5 (Dolomanov et al., 2009)'
_computing_publication_material 'Olex2 1.5 (Dolomanov et al., 2009)'
_computing_structure_refinement 'SHELXL 2019/3 (Sheldrick, 2015)'
_computing_structure_solution 'SHELXT  (Sheldrick, 2015)'
_diffrn_ambient_temperature 100
_diffrn_detector 'image plate (34 cm diameter)'
_diffrn_detector_area_resol_mean 6.67
_diffrn_detector_type 'STOE Imaging Plate'
_diffrn_measured_fraction_theta_full 0.994
_diffrn_measured_fraction_theta_max 0.967
_diffrn_measurement_details
;
 206 frames, detector distance = 80 mm
;
_diffrn_measurement_device '2-circle diffractometer'
_diffrn_measurement_device_type 'STOE IPDS 2T'
_diffrn_measurement_method 'rotation method, \w scans'
_diffrn_radiation_collimation '0.5 mm diameter, monocapillary'
_diffrn_radiation_monochromator 'plane graphite'
_diffrn_radiation_polarisn_norm 0
_diffrn_radiation_probe x-ray
_diffrn_radiation_type 'Mo K\a'
_diffrn_radiation_wavelength 0.71073
_diffrn_reflns_av_R_equivalents 0.0800
_diffrn_reflns_av_unetI/netI 0.1071
_diffrn_reflns_Laue_measured_fraction_full 0.994
_diffrn_reflns_Laue_measured_fraction_max 0.967
_diffrn_reflns_limit_h_max 19
_diffrn_reflns_limit_h_min -19
_diffrn_reflns_limit_k_max 16
_diffrn_reflns_limit_k_min -20
_diffrn_reflns_limit_l_max 24
_diffrn_reflns_limit_l_min -24
_diffrn_reflns_number 37377
_diffrn_reflns_point_group_measured_fraction_full 0.994
_diffrn_reflns_point_group_measured_fraction_max 0.967
_diffrn_reflns_theta_full 25.242
_diffrn_reflns_theta_max 27.761
_diffrn_reflns_theta_min 2.064
_diffrn_source 'Sealed Mo X-ray tube, 12 x 0.4 mm long-fine focus'
_diffrn_source_current 40
_diffrn_source_power 2.000
_diffrn_source_voltage 50
_exptl_absorpt_coefficient_mu 0.469
_exptl_absorpt_correction_T_max 0.9583
_exptl_absorpt_correction_T_min 0.4208
_exptl_absorpt_correction_type multi-scan
_exptl_absorpt_process_details
;
STOE LANA, absorption correction by scaling of reflection intensities.
J. Koziskova, F. Hahn, J. Richter, J. Kozisek, "Comparison of different
absorption corrections on the model structure of tetrakis(\m~2~-acetato)-
diaqua-di-copper(II)", Acta Chimica Slovaca, vol. 9, no. 2, 2016, pp. 136 - 140.
Afterwards a spherical absorption correction was performed within STOE LANA.
;
_exptl_crystal_colour yellow
_exptl_crystal_colour_primary yellow
_exptl_crystal_density_diffrn 1.474
_exptl_crystal_density_method 'not measured'
_exptl_crystal_description platelette
_exptl_crystal_F_000 1928
_exptl_crystal_size_max 0.8
_exptl_crystal_size_mid 0.5
_exptl_crystal_size_min 0.1
_refine_diff_density_max 0.546
_refine_diff_density_min -0.616
_refine_diff_density_rms 0.078
_refine_ls_extinction_coef 0.0029(5)
_refine_ls_extinction_expression Fc^*^=kFc[1+0.001xFc^2^\l^3^/sin(2\q)]^-1/4^
_refine_ls_extinction_method 'SHELXL-2019/2 (Sheldrick 2019)'
_refine_ls_goodness_of_fit_ref 0.974
_refine_ls_hydrogen_treatment constr
_refine_ls_matrix_type full
_refine_ls_number_parameters 1123
_refine_ls_number_reflns 19498
_refine_ls_number_restraints 238
_refine_ls_restrained_S_all 0.984
_refine_ls_R_factor_all 0.1419
_refine_ls_R_factor_gt 0.0730
_refine_ls_shift/su_max 0.001
_refine_ls_shift/su_mean 0.000
_refine_ls_structure_factor_coef Fsqd
_refine_ls_weighting_details 'w=1/[\s^2^(Fo^2^)+(0.1199P)^2^] where P=(Fo^2^+2Fc^2^)/3'
_refine_ls_weighting_scheme calc
_refine_ls_wR_factor_gt 0.1875
_refine_ls_wR_factor_ref 0.2226
_reflns_Friedel_coverage 0.000
_reflns_number_gt 9541
_reflns_number_total 19498
_reflns_threshold_expression 'I > 2\s(I)'
_cod_data_source_file d5dt00869g2.cif
_cod_data_source_block kvkd03-chcl3-evap
_cod_depositor_comments 'Adding full bibliography for 7718839--7718844.cif.'
_cod_database_code 7718843
_shelx_shelxl_version_number 2019/3
_shelx_space_group_comment
;
The symmetry employed for this shelxl refinement is uniquely defined
by the following loop, which should always be used as a source of
symmetry information in preference to the above space-group names.
They are only intended as comments.
;
_shelx_estimated_absorpt_t_max 0.955
_shelx_estimated_absorpt_t_min 0.705
_olex2_refinement_description
;
1. Restrained distances
 F8-C55 \\sim F8A-C55
 with sigma of 0.02
 F1-C14A \\sim F1A-C14
 with sigma of 0.02
 F9-C55 \\sim F9A-C55
 with sigma of 0.02
 F3-F1 \\sim F3A-F1A
 with sigma of 0.04
 F1-F2 \\sim F1A-F2A
 with sigma of 0.04
 F8-C55 \\sim F8-C55A
 with sigma of 0.02
 F7-C55 \\sim F7A-C55
 with sigma of 0.02
 F1-C11 \\sim F1A-C11
 with sigma of 0.04
 F3-C14A \\sim F3A-C14
 with sigma of 0.02
 F9-C55 \\sim F9-C55A
 with sigma of 0.02
 F7-C55 \\sim F7-C55A
 with sigma of 0.02
 F2-C14A \\sim F2A-C14
 with sigma of 0.02
 C11-C14A \\sim C11-C14
 with sigma of 0.02
 F3-F2 \\sim F3A-F2A
 with sigma of 0.04
 F3-C11 \\sim F3A-C11
 with sigma of 0.04
 F2-C11 \\sim F2A-C11
 with sigma of 0.04
 C52-C55 \\sim C52-C55A
 with sigma of 0.02
 C55-F8A \\sim C55A-F8A
 with sigma of 0.02
 C55-F9A \\sim C55A-F9A
 with sigma of 0.02
 C55-F7A \\sim C55A-F7A
 with sigma of 0.02
 O3-C59 \\sim O3A-C59A
 with sigma of 0.02
 O3-C62 \\sim O3A-C62A
 with sigma of 0.02
 C60-C61 \\sim C60A-C61A
 with sigma of 0.02
 C60-C59 \\sim C60A-C59A
 with sigma of 0.02
 C56-C46 \\sim C56A-C46
 with sigma of 0.02
 C56-C61 \\sim C56A-C61A
 with sigma of 0.02
 C56-C57 \\sim C56A-C57A
 with sigma of 0.02
 C59-C58 \\sim C59A-C58A
 with sigma of 0.02
 C57-C58 \\sim C57A-C58A
 with sigma of 0.02
 O3-C60 \\sim O3A-C60A
 with sigma of 0.04
 O3-C58 \\sim O3A-C58A
 with sigma of 0.04
 C60-C56 \\sim C60A-C56A
 with sigma of 0.04
 C60-C58 \\sim C60A-C58A
 with sigma of 0.04
 C56-C58 \\sim C56A-C58A
 with sigma of 0.04
 C46-C61 \\sim C46-C61A
 with sigma of 0.04
 C46-C57 \\sim C46-C57A
 with sigma of 0.04
 C61-C59 \\sim C61A-C59A
 with sigma of 0.04
 C61-C57 \\sim C61A-C57A
 with sigma of 0.04
 C59-C57 \\sim C59A-C57A
 with sigma of 0.04
 C59-C62 \\sim C59A-C62A
 with sigma of 0.04
 C56-C61 \\sim C60-C59 \\sim C58-C57
 with sigma of 0.02
2. Restrained planarity
 C56, C61, C60, C59, C58, C57
 with sigma of 0.005
3. Uiso/Uaniso restraints and constraints
Uanis(F8A) \\sim Ueq, Uanis(F7A) \\sim Ueq, Uanis(F9A) \\sim Ueq, Uanis(C55)
\\sim Ueq: with sigma of 0.001 and sigma for terminal atoms of 0.002
Uanis(F2A) \\sim Ueq, Uanis(C14) \\sim Ueq, Uanis(F1A) \\sim Ueq, Uanis(F3A)
\\sim Ueq: with sigma of 0.001 and sigma for terminal atoms of 0.002
Uanis(F9A) \\sim Ueq, Uanis(C55A) \\sim Ueq, Uanis(F7A) \\sim Ueq, Uanis(F8A)
\\sim Ueq: with sigma of 0.001 and sigma for terminal atoms of 0.002
Uanis(C57) \\sim Ueq, Uanis(C58) \\sim Ueq, Uanis(C59) \\sim Ueq, Uanis(C60)
\\sim Ueq, Uanis(C61) \\sim Ueq, Uanis(C56) \\sim Ueq: with sigma of 0.001 and
sigma for terminal atoms of 0.002
Uanis(C56) \\sim Ueq, Uanis(C61) \\sim Ueq, Uanis(C60) \\sim Ueq, Uanis(C59)
\\sim Ueq, Uanis(C58) \\sim Ueq, Uanis(C57) \\sim Ueq, Uanis(O3) \\sim Ueq,
Uanis(C62) \\sim Ueq: with sigma of 0.005 and sigma for terminal atoms of 0.01
Uanis(C56A) \\sim Ueq, Uanis(C57A) \\sim Ueq, Uanis(C61A) \\sim Ueq,
Uanis(C60A) \\sim Ueq, Uanis(C58A) \\sim Ueq, Uanis(C59A) \\sim Ueq, Uanis(O3A)
\\sim Ueq, Uanis(C62A) \\sim Ueq: with sigma of 0.005 and sigma for terminal
atoms of 0.01
Uanis(Cl3) \\sim Ueq: with sigma of 0.001 and sigma for terminal atoms of 0.002
4. Rigid body (RIGU) restrains
 F8, F9, C55, F7
 with sigma for 1-2 distances of 0.0001 and sigma for 1-3 distances of 0.0001
 F1, F3, C14A, F2
 with sigma for 1-2 distances of 0.0001 and sigma for 1-3 distances of 0.0001
5. Others
 Fixed Sof: F3(0.75) O3(0.5) F8(0.75) F1(0.75) F9(0.75) F2(0.75) C60(0.5)
 H60(0.5) C56(0.5) F7(0.75) C61(0.5) H61(0.5) C59(0.5) C57(0.5) H57(0.5)
 C58(0.5) H58(0.5) C14A(0.75) C55(0.75) F8A(0.25) F9A(0.25) F7A(0.25) F2A(0.25)
 F1A(0.25) F3A(0.25) C14(0.25) C55A(0.25) C62(0.5) H62A(0.5) H62B(0.5)
 H62C(0.5) C56A(0.5) C57A(0.5) H57A(0.5) C61A(0.5) H61A(0.5) C60A(0.5)
 H60A(0.5) C59A(0.5) C58A(0.5) H58A(0.5) O3A(0.5) C62A(0.5) H62D(0.5) H62E(0.5)
 H62F(0.5)
6.a Ternary CH refined with riding coordinates:
 C83(H83)
6.b Aromatic/amide H refined with riding coordinates:
 N1(H1), N6(H6), N4(H4), N3(H3), C67(H67), C80(H80), C71(H71), C6(H6A),
 C22(H22), C81(H81), C74(H74), C2(H2), C20(H20), C73(H73), C29(H29), C26(H26),
 C60(H60), C9(H9), C40(H40), C77(H77), C43(H43), C19(H19), C30(H30), C16(H16),
 C70(H70), C78(H78), C1(H1A), C47(H47), C63(H63), C10(H10), C13(H13), C32(H32),
 C33(H33), C50(H50), C54(H54), C39(H39), C42(H42), C17(H17), C61(H61), C36(H36),
  C37(H37), C12(H12), C51(H51), C53(H53), C57(H57), C58(H58), C57A(H57A),
 C61A(H61A), C60A(H60A), C58A(H58A)
6.c Idealised Me refined as rotating group:
 C21(H21A,H21B,H21C), C41(H41A,H41B,H41C), C82(H82A,H82B,H82C), C62(H62A,H62B,
 H62C), C62A(H62D,H62E,H62F)
;
_smtbx_masks_void_probe_radius 1.2
_smtbx_masks_void_truncation_radius 1.2
_olex2_submission_special_instructions 'No special instructions were received'

loop_
_space_group_symop_operation_xyz
'x, y, z'
'-x, -y, -z'

loop_
_atom_site_label
_atom_site_type_symbol
_atom_site_fract_x
_atom_site_fract_y
_atom_site_fract_z
_atom_site_U_iso_or_equiv
_atom_site_adp_type
_atom_site_occupancy
_atom_site_site_symmetry_order
_atom_site_calc_flag
_atom_site_refinement_flags_posn
_atom_site_refinement_flags_adp
_atom_site_refinement_flags_occupancy
_atom_site_disorder_assembly
_atom_site_disorder_group
Cl1 Cl 0.52065(8) 0.23300(7) 0.91437(6) 0.0530(3) Uani 1 1 d . . . . .
Cl3 Cl 0.59730(11) 0.07275(9) 0.91941(8) 0.0800(4) Uani 1 1 d . U . . .
Cl2 Cl 0.53980(12) 0.15314(11) 1.04786(8) 0.0901(5) Uani 1 1 d . . . . .
F11 F 0.69618(15) 0.57034(15) 0.85490(13) 0.0481(6) Uani 1 1 d . . . . .
F12 F 0.66640(16) 0.68668(15) 0.91315(14) 0.0542(6) Uani 1 1 d . . . . .
F10 F 0.61126(17) 0.65142(19) 0.80044(14) 0.0657(8) Uani 1 1 d . . . . .
F4 F -0.28010(18) 0.36179(18) 0.89084(14) 0.0639(8) Uani 1 1 d . . . . .
O4 O -0.12737(18) 0.31282(17) 1.11774(14) 0.0415(7) Uani 1 1 d . . . . .
F6 F -0.33674(18) 0.32978(19) 0.77993(16) 0.0676(8) Uani 1 1 d . . . . .
O1 O 0.6610(2) 0.06810(17) 0.50700(15) 0.0466(7) Uani 1 1 d . . . . .
O2 O 0.4314(2) 0.86486(16) 0.73173(16) 0.0493(7) Uani 1 1 d . . . . .
F5 F -0.27728(19) 0.23361(17) 0.83680(18) 0.0745(9) Uani 1 1 d . . . . .
N5 N 0.1396(2) 0.21439(18) 0.79223(16) 0.0336(7) Uani 1 1 d . . . . .
F3 F 0.1916(2) -0.04811(19) 1.06923(15) 0.0456(7) Uani 0.75 1 d D . P A 1
O3 O -0.0382(7) -0.3144(6) 0.7001(7) 0.036(3) Uani 0.5 1 d D U P B 1
N2 N 0.3041(2) 0.33471(18) 0.71671(16) 0.0323(7) Uani 1 1 d . . . . .
N1 N 0.3297(2) 0.18412(18) 0.77706(15) 0.0331(7) Uani 1 1 d . . . . .
H1 H 0.290598 0.213437 0.794872 0.040 Uiso 1 1 calc R U . . .
N6 N 0.2540(2) 0.35477(18) 0.87422(16) 0.0329(7) Uani 1 1 d . . . . .
H6 H 0.274562 0.333385 0.835820 0.040 Uiso 1 1 calc R U . . .
N4 N 0.1640(2) 0.1705(2) 0.64751(16) 0.0400(8) Uani 1 1 d . . . . .
H4 H 0.185150 0.225639 0.663688 0.048 Uiso 1 1 calc R U . . .
N3 N 0.1409(2) 0.40111(18) 0.72933(15) 0.0324(7) Uani 1 1 d . . . . .
H3 H 0.133749 0.343442 0.726476 0.039 Uiso 1 1 calc R U . . .
F8 F 0.4550(5) 0.2692(4) 0.3746(4) 0.0900(19) Uani 0.75 1 d . . P C 1
F1 F 0.1735(4) -0.1660(3) 0.9997(2) 0.0743(13) Uani 0.75 1 d D . P A 1
F9 F 0.4616(3) 0.3806(2) 0.4454(2) 0.0681(10) Uani 0.75 1 d . . P C 1
C66 C 0.1654(3) 0.3738(2) 0.95909(18) 0.0319(8) Uani 1 1 d . . . . .
C76 C 0.0895(3) 0.3640(2) 1.00246(19) 0.0323(8) Uani 1 1 d . . . . .
C67 C 0.2426(3) 0.4391(2) 0.97320(19) 0.0335(8) Uani 1 1 d . . . . .
H67 H 0.255033 0.484498 1.012235 0.040 Uiso 1 1 calc R U . . .
C23 C 0.2960(3) 0.4167(2) 0.69697(19) 0.0339(9) Uani 1 1 d . . . . .
C7 C 0.3463(3) 0.1028(2) 0.79518(19) 0.0327(8) Uani 1 1 d . . . . .
C79 C -0.0580(3) 0.3335(2) 1.07846(19) 0.0341(9) Uani 1 1 d . . . . .
C68 C 0.2970(3) 0.4264(2) 0.92123(19) 0.0316(8) Uani 1 1 d . . . . .
F2 F 0.0741(3) -0.0779(4) 0.9910(2) 0.0882(14) Uani 0.75 1 d D . P A 1
C28 C -0.0112(3) 0.4150(2) 0.76483(19) 0.0350(9) Uani 1 1 d . . . . .
C27 C 0.0770(3) 0.4509(2) 0.74666(19) 0.0332(8) Uani 1 1 d . . . . .
C69 C 0.3851(3) 0.4732(2) 0.90979(19) 0.0315(8) Uani 1 1 d . . . . .
C80 C 0.0246(3) 0.3099(2) 1.1044(2) 0.0362(9) Uani 1 1 d . . . . .
H80 H 0.031297 0.283306 1.148421 0.043 Uiso 1 1 calc R U . . .
C64 C 0.1169(3) 0.2432(2) 0.85692(19) 0.0323(8) Uani 1 1 d . . . . .
C3 C 0.3774(3) 0.2997(2) 0.70247(19) 0.0325(8) Uani 1 1 d . . . . .
C71 C 0.4975(3) 0.6043(2) 0.9311(2) 0.0349(9) Uani 1 1 d . . . . .
H71 H 0.518471 0.661905 0.954510 0.042 Uiso 1 1 calc R U . . .
C24 C 0.2180(2) 0.4544(2) 0.71698(19) 0.0324(8) Uani 1 1 d . . . . .
C6 C 0.4112(3) 0.0801(2) 0.75631(19) 0.0358(9) Uani 1 1 d . . . . .
H6A H 0.436027 0.027262 0.758308 0.043 Uiso 1 1 calc R U . . .
C48 C 0.1752(3) 0.1311(2) 0.5814(2) 0.0391(9) Uani 1 1 d . . . . .
C22 C 0.3595(3) 0.4621(2) 0.65963(19) 0.0363(9) Uani 1 1 d . . . . .
H22 H 0.350772 0.517252 0.643380 0.044 Uiso 1 1 calc R U . . .
C81 C 0.0968(3) 0.3246(2) 1.06727(19) 0.0338(8) Uani 1 1 d . . . . .
H81 H 0.152599 0.307753 1.085951 0.041 Uiso 1 1 calc R U . . .
C25 C 0.2022(3) 0.5410(2) 0.7265(2) 0.0347(9) Uani 1 1 d . . . . .
C8 C 0.2989(3) 0.0573(2) 0.8481(2) 0.0343(8) Uani 1 1 d . . . . .
C15 C 0.5000(3) 0.1402(2) 0.6602(2) 0.0369(9) Uani 1 1 d . . . . .
C74 C 0.4397(3) 0.4351(2) 0.8661(2) 0.0355(9) Uani 1 1 d . . . . .
H74 H 0.421420 0.376082 0.845302 0.043 Uiso 1 1 calc R U . . .
C2 C 0.4457(3) 0.3440(2) 0.6689(2) 0.0347(9) Uani 1 1 d . . . . .
H2 H 0.497960 0.319180 0.661322 0.042 Uiso 1 1 calc R U . . .
C44 C 0.0912(3) 0.1400(2) 0.7549(2) 0.0385(9) Uani 1 1 d . . . . .
C20 C 0.4771(3) 0.1538(2) 0.5874(2) 0.0375(9) Uani 1 1 d . . . . .
H20 H 0.424305 0.178516 0.573398 0.045 Uiso 1 1 calc R U . . .
C73 C 0.5192(3) 0.4808(2) 0.8524(2) 0.0365(9) Uani 1 1 d . . . . .
H73 H 0.554398 0.454344 0.821085 0.044 Uiso 1 1 calc R U . . .
C4 C 0.3827(3) 0.2126(2) 0.72751(19) 0.0324(8) Uani 1 1 d . . . . .
C45 C 0.1153(3) 0.1122(2) 0.6851(2) 0.0374(9) Uani 1 1 d . . . . .
C29 C -0.0639(3) 0.4722(3) 0.7948(2) 0.0389(9) Uani 1 1 d . . . . .
H29 H -0.041865 0.533376 0.801674 0.047 Uiso 1 1 calc R U . . .
C65 C 0.1736(3) 0.3217(2) 0.89650(19) 0.0332(8) Uani 1 1 d . . . . .
C26 C 0.1141(3) 0.5382(2) 0.7435(2) 0.0386(9) Uani 1 1 d . . . . .
H26 H 0.084745 0.587615 0.751484 0.046 Uiso 1 1 calc R U . . .
C72 C 0.5480(3) 0.5664(2) 0.8846(2) 0.0352(9) Uani 1 1 d . . . . .
C60 C 0.0642(7) -0.1826(7) 0.7304(7) 0.033(4) Uani 0.5 1 d D U P B 1
H60 H 0.091733 -0.207493 0.770864 0.040 Uiso 0.5 1 calc R U P B 1
C18 C 0.6059(3) 0.0961(2) 0.5538(2) 0.0397(9) Uani 1 1 d . . . . .
C9 C 0.2925(3) -0.0346(2) 0.8459(2) 0.0368(9) Uani 1 1 d . . . . .
H9 H 0.319891 -0.066135 0.811597 0.044 Uiso 1 1 calc R U . . .
C56 C 0.0595(6) -0.0592(6) 0.6581(6) 0.027(3) Uani 0.5 1 d D U P B 1
C40 C 0.3536(3) 0.6351(2) 0.7599(2) 0.0385(9) Uani 1 1 d . . . . .
H40 H 0.375739 0.587315 0.781242 0.046 Uiso 1 1 calc R U . . .
C77 C 0.0073(3) 0.3893(2) 0.9781(2) 0.0382(9) Uani 1 1 d . . . . .
H77 H 0.001295 0.417530 0.934807 0.046 Uiso 1 1 calc R U . . .
C31 C -0.1776(3) 0.3514(3) 0.8064(2) 0.0391(9) Uani 1 1 d . . . . .
C43 C 0.0183(3) 0.0931(2) 0.7812(2) 0.0410(10) Uani 1 1 d . . . . .
H43 H -0.015540 0.041457 0.753997 0.049 Uiso 1 1 calc R U . . .
C19 C 0.5292(3) 0.1322(2) 0.5348(2) 0.0410(9) Uani 1 1 d . . . . .
H19 H 0.511866 0.142372 0.485821 0.049 Uiso 1 1 calc R U . . .
C49 C 0.2263(3) 0.1770(3) 0.53142(19) 0.0395(9) Uani 1 1 d . . . . .
C46 C 0.0952(3) 0.0323(2) 0.64111(19) 0.0376(9) Uani 1 1 d D . . . .
C5 C 0.4359(3) 0.1476(2) 0.71261(19) 0.0343(9) Uani 1 1 d . . . . .
C30 C -0.1458(3) 0.4422(3) 0.8143(2) 0.0422(10) Uani 1 1 d . . . . .
H30 H -0.180930 0.482285 0.833102 0.051 Uiso 1 1 calc R U . . .
C16 C 0.5794(3) 0.1074(2) 0.6783(2) 0.0421(10) Uani 1 1 d . . . . .
H16 H 0.598165 0.099835 0.727682 0.051 Uiso 1 1 calc R U . . .
C70 C 0.4159(3) 0.5584(2) 0.94382(19) 0.0347(9) Uani 1 1 d . . . . .
H70 H 0.381115 0.584745 0.975508 0.042 Uiso 1 1 calc R U . . .
C78 C -0.0664(3) 0.3749(2) 1.0147(2) 0.0372(9) Uani 1 1 d . . . . .
H78 H -0.121829 0.392918 0.996713 0.045 Uiso 1 1 calc R U . . .
C35 C 0.2649(3) 0.6234(2) 0.7266(2) 0.0353(9) Uani 1 1 d . . . . .
C75 C 0.6301(3) 0.6177(3) 0.8642(2) 0.0435(10) Uani 1 1 d . . . . .
F7 F 0.3630(3) 0.3613(3) 0.3526(2) 0.0833(12) Uani 0.75 1 d . . P C 1
C1 C 0.4336(3) 0.4264(2) 0.6470(2) 0.0390(9) Uani 1 1 d . . . . .
H1A H 0.477560 0.457704 0.623047 0.047 Uiso 1 1 calc R U . . .
C47 C 0.1317(3) 0.0447(2) 0.5759(2) 0.0396(9) Uani 1 1 d . . . . .
H47 H 0.127225 0.001747 0.535769 0.048 Uiso 1 1 calc R U . . .
C63 C 0.0462(3) 0.1975(2) 0.8867(2) 0.0372(9) Uani 1 1 d . . . . .
H63 H 0.032946 0.217224 0.932929 0.045 Uiso 1 1 calc R U . . .
C10 C 0.2455(3) -0.0789(2) 0.8947(2) 0.0432(10) Uani 1 1 d . . . . .
H10 H 0.239373 -0.141031 0.892625 0.052 Uiso 1 1 calc R U . . .
C13 C 0.2619(3) 0.1025(2) 0.9010(2) 0.0406(10) Uani 1 1 d . . . . .
H13 H 0.267794 0.164643 0.903883 0.049 Uiso 1 1 calc R U . . .
C32 C -0.1273(3) 0.2945(3) 0.7766(2) 0.0441(10) Uani 1 1 d . . . . .
H32 H -0.149372 0.233279 0.769985 0.053 Uiso 1 1 calc R U . . .
C33 C -0.0448(3) 0.3256(2) 0.7563(2) 0.0385(9) Uani 1 1 d . . . . .
H33 H -0.010668 0.285397 0.736230 0.046 Uiso 1 1 calc R U . . .
C50 C 0.2631(3) 0.1302(3) 0.4782(2) 0.0421(10) Uani 1 1 d . . . . .
H50 H 0.250442 0.067877 0.472664 0.051 Uiso 1 1 calc R U . . .
C54 C 0.2434(3) 0.2690(3) 0.5363(2) 0.0421(10) Uani 1 1 d . . . . .
H54 H 0.217235 0.302615 0.570131 0.051 Uiso 1 1 calc R U . . .
C39 C 0.4118(3) 0.7143(2) 0.7636(2) 0.0391(9) Uani 1 1 d . . . . .
H39 H 0.472537 0.720258 0.786811 0.047 Uiso 1 1 calc R U . . .
C42 C -0.0037(3) 0.1225(2) 0.8468(2) 0.0433(10) Uani 1 1 d . . . . .
H42 H -0.053404 0.091456 0.864921 0.052 Uiso 1 1 calc R U . . .
C17 C 0.6325(3) 0.0852(3) 0.6272(2) 0.0449(10) Uani 1 1 d . . . . .
H17 H 0.686663 0.062812 0.641539 0.054 Uiso 1 1 calc R U . . .
C61 C 0.0981(7) -0.0980(7) 0.7169(6) 0.031(4) Uani 0.5 1 d D U P B 1
H61 H 0.148736 -0.065803 0.748502 0.038 Uiso 0.5 1 calc R U P B 1
C36 C 0.2329(3) 0.6960(2) 0.6971(2) 0.0405(9) Uani 1 1 d . . . . .
H36 H 0.171911 0.690696 0.674605 0.049 Uiso 1 1 calc R U . . .
C37 C 0.2903(3) 0.7749(2) 0.7009(2) 0.0404(9) Uani 1 1 d . . . . .
H37 H 0.268143 0.823714 0.681373 0.049 Uiso 1 1 calc R U . . .
C59 C -0.0098(6) -0.2305(6) 0.6848(6) 0.031(3) Uani 0.5 1 d D U P B 1
C38 C 0.3800(3) 0.7838(2) 0.7330(2) 0.0410(10) Uani 1 1 d . . . . .
C11 C 0.2078(3) -0.0331(3) 0.9460(2) 0.0516(12) Uani 1 1 d D . . . .
C21 C 0.6320(3) 0.0717(3) 0.4307(2) 0.0491(11) Uani 1 1 d . . . . .
H21A H 0.572650 0.035342 0.415968 0.074 Uiso 1 1 calc R U . . .
H21B H 0.675730 0.049677 0.402620 0.074 Uiso 1 1 calc R U . . .
H21C H 0.627930 0.132546 0.421594 0.074 Uiso 1 1 calc R U . . .
C34 C -0.2664(3) 0.3196(3) 0.8287(3) 0.0474(10) Uani 1 1 d . . . . .
C12 C 0.2162(3) 0.0571(3) 0.9499(2) 0.0487(11) Uani 1 1 d . . . . .
H12 H 0.190929 0.088289 0.985784 0.058 Uiso 1 1 calc R U . . .
C51 C 0.3170(3) 0.1725(3) 0.4338(2) 0.0493(11) Uani 1 1 d . . . . .
H51 H 0.340553 0.139505 0.397819 0.059 Uiso 1 1 calc R U . . .
C53 C 0.2984(3) 0.3111(3) 0.4920(2) 0.0481(11) Uani 1 1 d . . . . .
H53 H 0.309817 0.373402 0.496095 0.058 Uiso 1 1 calc R U . . .
C57 C -0.0149(6) -0.1087(5) 0.6129(5) 0.029(3) Uani 0.5 1 d D U P B 1
H57 H -0.042525 -0.083833 0.572443 0.035 Uiso 0.5 1 calc R U P B 1
C58 C -0.0500(6) -0.1938(5) 0.6255(5) 0.029(3) Uani 0.5 1 d D U P B 1
H58 H -0.100593 -0.226285 0.594016 0.035 Uiso 0.5 1 calc R U P B 1
C41 C 0.5251(3) 0.8748(3) 0.7635(3) 0.0520(11) Uani 1 1 d . . . . .
H41A H 0.552000 0.825639 0.744075 0.078 Uiso 1 1 calc R U . . .
H41B H 0.529609 0.875298 0.816316 0.078 Uiso 1 1 calc R U . . .
H41C H 0.557476 0.930048 0.751666 0.078 Uiso 1 1 calc R U . . .
C52 C 0.3368(3) 0.2637(3) 0.4421(2) 0.0486(11) Uani 1 1 d D . . . .
C82 C -0.2120(3) 0.3370(3) 1.0925(2) 0.0484(11) Uani 1 1 d . . . . .
H82A H -0.234213 0.308436 1.043333 0.073 Uiso 1 1 calc R U . . .
H82B H -0.205076 0.400868 1.091860 0.073 Uiso 1 1 calc R U . . .
H82C H -0.255315 0.318534 1.124903 0.073 Uiso 1 1 calc R U . . .
C14A C 0.1627(6) -0.0825(4) 1.0018(3) 0.0493(11) Uani 0.75 1 d D . P A 1
C83 C 0.5187(3) 0.1321(3) 0.9514(3) 0.0601(13) Uani 1 1 d . . . . .
H83 H 0.457048 0.096946 0.936887 0.072 Uiso 1 1 calc R U . . .
C55 C 0.4042(5) 0.3150(5) 0.4021(4) 0.0530(13) Uani 0.75 1 d D U P C 1
F8A F 0.4692(11) 0.2469(10) 0.3822(9) 0.050(4) Uani 0.25 1 d . U P C 2
F9A F 0.4105(8) 0.3730(8) 0.3987(7) 0.057(3) Uani 0.25 1 d . U P C 2
F7A F 0.3528(6) 0.2686(6) 0.3161(5) 0.048(2) Uani 0.25 1 d . U P C 2
F2A F 0.0547(8) -0.1144(7) 0.9456(7) 0.065(3) Uani 0.25 1 d D U P A 2
F1A F 0.1628(12) -0.1398(12) 1.0185(9) 0.090(6) Uani 0.25 1 d D U P A 2
F3A F 0.1048(10) -0.0240(9) 1.0366(8) 0.087(4) Uani 0.25 1 d D U P A 2
C14 C 0.1324(12) -0.0756(12) 0.9861(11) 0.069(9) Uani 0.25 1 d D U P A 2
C55A C 0.3932(15) 0.2860(14) 0.3826(11) 0.056(6) Uani 0.25 1 d D U P C 2
C62 C -0.1135(8) -0.3651(8) 0.6521(7) 0.058(4) Uani 0.5 1 d D U P B 1
H62A H -0.098069 -0.372168 0.602986 0.086 Uiso 0.5 1 calc R U P B 1
H62B H -0.166060 -0.334750 0.651541 0.086 Uiso 0.5 1 calc R U P B 1
H62C H -0.127834 -0.422978 0.669149 0.086 Uiso 0.5 1 calc R U P B 1
C56A C 0.0422(7) -0.0495(6) 0.6591(5) 0.028(3) Uani 0.5 1 d D U P B 2
C57A C -0.0357(6) -0.0947(6) 0.6181(5) 0.030(2) Uani 0.5 1 d D U P B 2
H57A H -0.065903 -0.068329 0.579792 0.037 Uiso 0.5 1 calc R U P B 2
C61A C 0.0841(9) -0.0895(7) 0.7165(7) 0.038(4) Uani 0.5 1 d D U P B 2
H61A H 0.137508 -0.058653 0.745533 0.045 Uiso 0.5 1 calc R U P B 2
C60A C 0.0498(8) -0.1726(7) 0.7317(6) 0.034(3) Uani 0.5 1 d D U P B 2
H60A H 0.077484 -0.197617 0.772027 0.041 Uiso 0.5 1 calc R U P B 2
C59A C -0.0262(8) -0.2190(7) 0.6869(6) 0.033(3) Uani 0.5 1 d D U P B 2
C58A C -0.0708(7) -0.1787(6) 0.6322(5) 0.039(2) Uani 0.5 1 d D U P B 2
H58A H -0.125405 -0.208633 0.604331 0.046 Uiso 0.5 1 calc R U P B 2
O3A O -0.0548(7) -0.3000(6) 0.7084(7) 0.040(3) Uani 0.5 1 d D U P B 2
C62A C -0.1394(8) -0.3450(8) 0.6744(7) 0.059(4) Uani 0.5 1 d D U P B 2
H62D H -0.138622 -0.355923 0.622169 0.089 Uiso 0.5 1 calc R U P B 2
H62E H -0.186218 -0.309352 0.682732 0.089 Uiso 0.5 1 calc R U P B 2
H62F H -0.152371 -0.401055 0.694701 0.089 Uiso 0.5 1 calc R U P B 2

loop_
_atom_site_aniso_label
_atom_site_aniso_U_11
_atom_site_aniso_U_22
_atom_site_aniso_U_33
_atom_site_aniso_U_23
_atom_site_aniso_U_13
_atom_site_aniso_U_12
Cl1 0.0696(8) 0.0433(5) 0.0434(6) 0.0068(5) 0.0066(5) 0.0003(5)
Cl3 0.0881(9) 0.0690(8) 0.0808(9) -0.0030(7) -0.0037(7) 0.0271(7)
Cl2 0.1080(12) 0.1158(12) 0.0655(9) 0.0474(8) 0.0292(8) 0.0442(10)
F11 0.0383(13) 0.0547(14) 0.0515(14) 0.0073(11) 0.0107(11) 0.0033(11)
F12 0.0480(14) 0.0411(12) 0.0704(17) 0.0046(12) 0.0151(13) -0.0089(11)
F10 0.0518(16) 0.0907(19) 0.0603(17) 0.0492(15) 0.0141(13) 0.0011(14)
F4 0.0622(17) 0.0719(17) 0.0548(16) -0.0017(13) 0.0256(14) -0.0095(14)
O4 0.0423(16) 0.0490(15) 0.0391(15) 0.0166(12) 0.0197(13) 0.0077(13)
F6 0.0451(16) 0.088(2) 0.0656(18) 0.0148(15) 0.0058(14) -0.0039(14)
O1 0.0580(18) 0.0458(15) 0.0413(16) 0.0104(12) 0.0203(14) 0.0109(14)
O2 0.0536(19) 0.0320(13) 0.0626(19) 0.0150(13) 0.0146(15) -0.0033(13)
F5 0.0656(18) 0.0509(15) 0.116(3) 0.0281(15) 0.0448(18) -0.0005(14)
N5 0.0431(18) 0.0279(14) 0.0287(16) 0.0057(12) 0.0120(14) -0.0056(13)
F3 0.0605(19) 0.0490(16) 0.0299(13) 0.0144(12) 0.0191(13) -0.0002(15)
O3 0.044(4) 0.030(3) 0.037(4) 0.012(3) 0.005(3) 0.006(3)
N2 0.0373(18) 0.0312(15) 0.0283(16) 0.0067(12) 0.0076(13) 0.0000(14)
N1 0.0447(19) 0.0270(14) 0.0271(15) 0.0019(12) 0.0136(14) -0.0031(13)
N6 0.0456(19) 0.0262(14) 0.0267(15) 0.0041(12) 0.0113(14) -0.0013(13)
N4 0.056(2) 0.0353(16) 0.0262(16) 0.0029(13) 0.0148(15) -0.0082(15)
N3 0.0375(18) 0.0285(14) 0.0288(16) 0.0032(12) 0.0073(13) -0.0054(13)
F8 0.109(4) 0.052(3) 0.127(5) 0.014(2) 0.090(3) 0.002(2)
F1 0.139(4) 0.0396(16) 0.046(2) 0.0132(15) 0.050(3) -0.0184(19)
F9 0.068(2) 0.068(2) 0.061(2) 0.0045(16) 0.0194(16) -0.0249(18)
C66 0.040(2) 0.0319(18) 0.0226(17) 0.0072(14) 0.0074(15) -0.0028(16)
C76 0.044(2) 0.0247(16) 0.0259(18) 0.0037(14) 0.0085(16) -0.0066(16)
C67 0.044(2) 0.0266(17) 0.0267(18) -0.0005(14) 0.0066(16) -0.0029(16)
C23 0.044(2) 0.0308(17) 0.0242(18) 0.0093(14) 0.0031(16) -0.0051(16)
C7 0.043(2) 0.0272(17) 0.0265(18) 0.0031(14) 0.0070(16) -0.0005(16)
C79 0.040(2) 0.0318(18) 0.0318(19) 0.0065(15) 0.0144(17) -0.0022(16)
C68 0.039(2) 0.0274(16) 0.0263(18) 0.0033(14) 0.0086(16) -0.0044(15)
F2 0.055(2) 0.155(4) 0.054(2) 0.059(3) 0.0078(17) -0.015(2)
C28 0.036(2) 0.0389(19) 0.0270(18) 0.0050(16) 0.0044(16) -0.0043(17)
C27 0.035(2) 0.0334(18) 0.0297(19) 0.0052(15) 0.0078(16) -0.0033(16)
C69 0.039(2) 0.0270(17) 0.0264(18) 0.0058(14) 0.0001(16) -0.0001(15)
C80 0.048(2) 0.0336(18) 0.0275(19) 0.0079(15) 0.0131(17) -0.0019(17)
C64 0.039(2) 0.0293(17) 0.0281(18) 0.0082(14) 0.0088(16) -0.0022(16)
C3 0.041(2) 0.0240(16) 0.0292(19) 0.0020(14) 0.0069(16) -0.0055(16)
C71 0.037(2) 0.0315(18) 0.033(2) 0.0058(15) 0.0030(17) -0.0028(16)
C24 0.032(2) 0.0329(18) 0.0303(19) 0.0093(15) 0.0059(16) -0.0050(16)
C6 0.048(2) 0.0277(17) 0.032(2) 0.0072(15) 0.0085(18) 0.0022(17)
C48 0.047(2) 0.040(2) 0.0266(19) 0.0039(16) 0.0079(17) -0.0096(18)
C22 0.044(2) 0.0350(19) 0.031(2) 0.0120(16) 0.0146(17) -0.0008(17)
C81 0.039(2) 0.0355(18) 0.0268(18) 0.0070(15) 0.0080(16) 0.0003(16)
C25 0.040(2) 0.0295(17) 0.033(2) 0.0061(15) 0.0086(17) -0.0018(16)
C8 0.039(2) 0.0314(18) 0.0311(19) 0.0071(15) 0.0070(16) -0.0031(16)
C15 0.047(2) 0.0289(17) 0.034(2) 0.0010(15) 0.0137(18) -0.0019(17)
C74 0.042(2) 0.0324(18) 0.0297(19) 0.0032(15) 0.0049(17) -0.0004(17)
C2 0.038(2) 0.0316(18) 0.033(2) 0.0059(15) 0.0124(17) -0.0047(16)
C44 0.045(2) 0.0325(18) 0.035(2) 0.0050(16) 0.0069(18) -0.0046(17)
C20 0.048(2) 0.0351(19) 0.031(2) 0.0056(16) 0.0095(17) 0.0054(18)
C73 0.038(2) 0.041(2) 0.032(2) 0.0050(16) 0.0112(17) 0.0062(17)
C4 0.040(2) 0.0313(18) 0.0244(18) 0.0056(14) 0.0075(16) -0.0041(16)
C45 0.043(2) 0.0356(19) 0.031(2) 0.0099(16) 0.0072(17) -0.0080(17)
C29 0.038(2) 0.039(2) 0.038(2) 0.0097(17) 0.0055(18) -0.0025(17)
C65 0.041(2) 0.0290(17) 0.0274(18) 0.0089(15) 0.0069(16) -0.0081(16)
C26 0.042(2) 0.0359(19) 0.037(2) 0.0074(16) 0.0032(18) 0.0039(17)
C72 0.035(2) 0.0390(19) 0.032(2) 0.0114(16) 0.0050(16) 0.0036(17)
C60 0.033(4) 0.033(4) 0.033(4) 0.0038(11) 0.0051(11) 0.0053(11)
C18 0.046(2) 0.0360(19) 0.039(2) 0.0041(17) 0.0185(19) 0.0015(18)
C9 0.047(2) 0.0333(18) 0.0286(19) 0.0054(15) 0.0087(17) -0.0033(17)
C56 0.027(3) 0.027(3) 0.027(3) 0.0029(11) 0.0045(11) 0.0035(11)
C40 0.049(2) 0.0308(18) 0.036(2) 0.0061(16) 0.0099(18) 0.0015(17)
C77 0.050(2) 0.0351(19) 0.031(2) 0.0121(16) 0.0109(18) 0.0028(18)
C31 0.036(2) 0.045(2) 0.036(2) 0.0107(17) 0.0035(17) 0.0014(18)
C43 0.046(2) 0.0328(19) 0.039(2) -0.0014(17) 0.0154(18) -0.0140(17)
C19 0.049(3) 0.039(2) 0.036(2) 0.0088(17) 0.0105(19) 0.0024(19)
C49 0.047(2) 0.043(2) 0.0223(18) 0.0013(16) 0.0017(17) -0.0069(18)
C46 0.045(2) 0.0380(19) 0.0241(18) 0.0016(15) 0.0039(16) -0.0091(18)
C5 0.043(2) 0.0344(18) 0.0249(18) 0.0044(15) 0.0112(16) -0.0024(17)
C30 0.040(2) 0.046(2) 0.041(2) 0.0036(18) 0.0092(18) 0.0032(18)
C16 0.047(2) 0.043(2) 0.036(2) 0.0112(17) 0.0113(19) -0.0035(19)
C70 0.043(2) 0.0311(18) 0.0288(19) 0.0027(15) 0.0111(17) -0.0022(16)
C78 0.041(2) 0.0390(19) 0.036(2) 0.0139(16) 0.0143(18) 0.0063(17)
C35 0.045(2) 0.0275(17) 0.035(2) 0.0084(15) 0.0126(18) 0.0022(16)
C75 0.040(2) 0.050(2) 0.040(2) 0.0168(19) 0.0073(19) 0.000(2)
F7 0.077(2) 0.094(3) 0.075(2) 0.051(2) 0.0081(19) -0.0169(19)
C1 0.050(3) 0.0322(18) 0.033(2) 0.0084(16) 0.0121(18) -0.0083(18)
C47 0.049(2) 0.038(2) 0.0288(19) 0.0029(16) 0.0105(17) -0.0093(18)
C63 0.045(2) 0.0319(18) 0.0329(19) 0.0049(15) 0.0133(17) -0.0078(17)
C10 0.060(3) 0.0295(18) 0.036(2) 0.0084(16) 0.0029(19) -0.0079(18)
C13 0.054(3) 0.0325(18) 0.035(2) 0.0015(16) 0.0153(19) -0.0024(18)
C32 0.043(2) 0.042(2) 0.044(2) 0.0090(18) 0.0086(19) -0.0068(19)
C33 0.039(2) 0.0345(19) 0.039(2) -0.0039(17) 0.0056(18) -0.0020(17)
C50 0.043(2) 0.053(2) 0.0269(19) 0.0028(17) 0.0048(17) -0.0025(19)
C54 0.053(3) 0.045(2) 0.0252(19) 0.0076(16) 0.0063(18) -0.0050(19)
C39 0.042(2) 0.0340(19) 0.040(2) 0.0048(17) 0.0101(18) -0.0007(17)
C42 0.054(3) 0.0336(19) 0.042(2) 0.0044(17) 0.022(2) -0.0075(18)
C17 0.051(3) 0.047(2) 0.039(2) 0.0111(18) 0.011(2) 0.006(2)
C61 0.031(4) 0.032(4) 0.031(4) 0.0029(11) 0.0044(11) 0.0052(12)
C36 0.043(2) 0.0363(19) 0.043(2) 0.0139(17) 0.0091(18) 0.0008(17)
C37 0.053(3) 0.0286(18) 0.043(2) 0.0164(16) 0.0114(19) 0.0058(18)
C59 0.031(4) 0.031(3) 0.030(4) 0.0034(11) 0.0047(11) 0.0048(11)
C38 0.049(3) 0.0324(19) 0.040(2) 0.0075(17) 0.0136(19) -0.0043(18)
C11 0.067(3) 0.045(2) 0.039(2) 0.0090(19) 0.018(2) -0.016(2)
C21 0.069(3) 0.048(2) 0.031(2) -0.0004(18) 0.022(2) 0.001(2)
C34 0.043(3) 0.045(2) 0.053(3) 0.008(2) 0.011(2) -0.0010(19)
C12 0.061(3) 0.045(2) 0.039(2) 0.0001(19) 0.020(2) -0.003(2)
C51 0.049(3) 0.070(3) 0.027(2) 0.0054(19) 0.0079(18) 0.003(2)
C53 0.055(3) 0.051(2) 0.033(2) 0.0163(19) 0.0038(19) -0.016(2)
C57 0.029(3) 0.029(3) 0.029(3) 0.0034(10) 0.0042(11) 0.0047(11)
C58 0.029(3) 0.029(3) 0.029(3) 0.0028(10) 0.0040(10) 0.0041(10)
C41 0.057(3) 0.037(2) 0.060(3) 0.008(2) 0.014(2) -0.003(2)
C52 0.053(3) 0.057(3) 0.034(2) 0.0155(19) 0.007(2) -0.004(2)
C82 0.048(3) 0.057(2) 0.049(3) 0.016(2) 0.026(2) 0.014(2)
C14A 0.061(2) 0.045(2) 0.037(2) 0.0122(18) 0.012(2) -0.018(2)
C83 0.059(3) 0.051(3) 0.068(3) 0.018(2) 0.002(3) 0.001(2)
C55 0.0544(15) 0.0537(15) 0.0504(15) 0.0049(9) 0.0108(9) 0.0043(9)
F8A 0.052(4) 0.050(4) 0.051(4) 0.006(2) 0.011(2) 0.008(2)
F9A 0.058(3) 0.057(3) 0.056(3) 0.009(2) 0.0072(19) 0.0081(19)
F7A 0.049(3) 0.051(3) 0.045(3) 0.0089(19) 0.0096(19) 0.0071(19)
F2A 0.066(4) 0.065(3) 0.064(4) 0.007(2) 0.012(2) 0.006(2)
F1A 0.091(7) 0.090(7) 0.090(7) 0.012(2) 0.015(2) 0.012(2)
F3A 0.089(4) 0.087(4) 0.085(4) 0.009(2) 0.017(2) 0.011(2)
C14 0.069(9) 0.069(9) 0.069(9) 0.0070(14) 0.0105(17) 0.0109(17)
C55A 0.056(6) 0.056(6) 0.056(6) 0.0058(12) 0.0084(14) 0.0088(14)
C62 0.062(7) 0.043(5) 0.060(6) 0.014(5) 0.002(5) -0.014(5)
C56A 0.030(4) 0.023(4) 0.031(4) -0.004(3) 0.012(3) 0.001(3)
C57A 0.032(4) 0.034(4) 0.026(4) 0.006(3) 0.008(3) 0.006(3)
C61A 0.039(5) 0.033(5) 0.037(5) -0.002(3) 0.005(3) -0.003(3)
C60A 0.038(5) 0.039(5) 0.029(4) 0.006(3) 0.008(3) 0.012(4)
C59A 0.039(4) 0.035(4) 0.029(4) 0.012(3) 0.014(3) 0.004(3)
C58A 0.037(4) 0.037(4) 0.041(4) 0.004(3) 0.007(3) 0.001(3)
O3A 0.045(4) 0.034(4) 0.040(4) 0.010(3) 0.013(3) -0.005(3)
C62A 0.054(6) 0.051(6) 0.070(7) 0.039(5) 0.005(5) -0.017(5)

loop_
_atom_type_symbol
_atom_type_description
_atom_type_scat_dispersion_real
_atom_type_scat_dispersion_imag
_atom_type_scat_source
C C 0.0033 0.0016 'International Tables Vol C Tables 4.2.6.8 and 6.1.1.4'
H H 0.0000 0.0000 'International Tables Vol C Tables 4.2.6.8 and 6.1.1.4'
Cl Cl 0.1484 0.1585 'International Tables Vol C Tables 4.2.6.8 and 6.1.1.4'
F F 0.0171 0.0103 'International Tables Vol C Tables 4.2.6.8 and 6.1.1.4'
N N 0.0061 0.0033 'International Tables Vol C Tables 4.2.6.8 and 6.1.1.4'
O O 0.0106 0.0060 'International Tables Vol C Tables 4.2.6.8 and 6.1.1.4'

loop_
_geom_angle_atom_site_label_1
_geom_angle_atom_site_label_2
_geom_angle_atom_site_label_3
_geom_angle
_geom_angle_site_symmetry_1
_geom_angle_site_symmetry_3
_geom_angle_publ_flag
C79 O4 C82 117.5(3) . . ?
C18 O1 C21 116.5(3) . . ?
C38 O2 C41 116.4(3) . . ?
C44 N5 C64 118.9(3) . . ?
C59 O3 C62 117.3(10) . . ?
C3 N2 C23 118.4(3) . . ?
C7 N1 H1 124.9 . . ?
C4 N1 H1 124.9 . . ?
C4 N1 C7 110.2(3) . . ?
C68 N6 H6 125.1 . . ?
C68 N6 C65 109.7(3) . . ?
C65 N6 H6 125.1 . . ?
C48 N4 H4 124.4 . . ?
C48 N4 C45 111.1(3) . . ?
C45 N4 H4 124.4 . . ?
C27 N3 H3 124.7 . . ?
C27 N3 C24 110.5(3) . . ?
C24 N3 H3 124.7 . . ?
C67 C66 C76 126.1(3) . . ?
C65 C66 C76 127.2(3) . . ?
C65 C66 C67 106.7(3) . . ?
C81 C76 C66 121.3(4) . . ?
C77 C76 C66 121.2(3) . . ?
C77 C76 C81 117.5(3) . . ?
C66 C67 H67 125.5 . . ?
C68 C67 C66 108.9(3) . . ?
C68 C67 H67 125.5 . . ?
N2 C23 C24 116.7(3) . . ?
N2 C23 C22 121.3(4) . . ?
C22 C23 C24 122.0(3) . . ?
N1 C7 C8 121.5(3) . . ?
C6 C7 N1 106.9(3) . . ?
C6 C7 C8 131.6(3) . . ?
O4 C79 C80 116.7(3) . . ?
O4 C79 C78 124.3(4) . . ?
C80 C79 C78 119.1(3) . . ?
N6 C68 C69 120.4(3) . . ?
C67 C68 N6 107.1(3) . . ?
C67 C68 C69 132.5(3) . . ?
C29 C28 C27 119.3(3) . . ?
C33 C28 C27 123.0(4) . . ?
C33 C28 C29 117.7(3) . . ?
N3 C27 C28 124.4(3) . . ?
N3 C27 C26 106.4(3) . . ?
C26 C27 C28 129.1(4) . . ?
C74 C69 C68 121.9(3) . . ?
C74 C69 C70 118.5(3) . . ?
C70 C69 C68 119.6(3) . . ?
C79 C80 H80 119.6 . . ?
C81 C80 C79 120.9(4) . . ?
C81 C80 H80 119.6 . . ?
N5 C64 C65 116.7(3) . . ?
N5 C64 C63 122.1(3) . . ?
C63 C64 C65 121.1(3) . . ?
N2 C3 C2 122.9(3) . . ?
N2 C3 C4 115.1(3) . . ?
C2 C3 C4 122.0(4) . . ?
C72 C71 H71 119.9 . . ?
C72 C71 C70 120.2(3) . . ?
C70 C71 H71 119.9 . . ?
N3 C24 C23 121.0(3) . . ?
N3 C24 C25 106.9(3) . . ?
C25 C24 C23 132.1(3) . . ?
C7 C6 H6A 125.2 . . ?
C7 C6 C5 109.5(3) . . ?
C5 C6 H6A 125.2 . . ?
N4 C48 C49 122.7(3) . . ?
N4 C48 C47 106.9(3) . . ?
C47 C48 C49 130.4(3) . . ?
C23 C22 H22 120.3 . . ?
C1 C22 C23 119.3(3) . . ?
C1 C22 H22 120.3 . . ?
C76 C81 H81 119.4 . . ?
C80 C81 C76 121.1(4) . . ?
C80 C81 H81 119.4 . . ?
C24 C25 C26 107.3(3) . . ?
C24 C25 C35 129.1(4) . . ?
C26 C25 C35 123.4(3) . . ?
C9 C8 C7 118.8(3) . . ?
C13 C8 C7 121.9(3) . . ?
C13 C8 C9 119.3(3) . . ?
C20 C15 C5 121.4(4) . . ?
C16 C15 C20 116.7(4) . . ?
C16 C15 C5 121.3(4) . . ?
C69 C74 H74 119.2 . . ?
C73 C74 C69 121.6(3) . . ?
C73 C74 H74 119.2 . . ?
C3 C2 H2 121.4 . . ?
C1 C2 C3 117.2(4) . . ?
C1 C2 H2 121.4 . . ?
N5 C44 C45 117.7(3) . . ?
N5 C44 C43 121.4(3) . . ?
C43 C44 C45 120.9(3) . . ?
C15 C20 H20 118.9 . . ?
C19 C20 C15 122.1(4) . . ?
C19 C20 H20 118.9 . . ?
C74 C73 H73 120.3 . . ?
C74 C73 C72 119.5(4) . . ?
C72 C73 H73 120.3 . . ?
N1 C4 C3 118.9(3) . . ?
N1 C4 C5 107.9(3) . . ?
C5 C4 C3 133.2(3) . . ?
N4 C45 C44 121.1(3) . . ?
N4 C45 C46 106.5(3) . . ?
C46 C45 C44 132.3(3) . . ?
C28 C29 H29 119.0 . . ?
C30 C29 C28 121.9(4) . . ?
C30 C29 H29 119.0 . . ?
N6 C65 C66 107.5(3) . . ?
N6 C65 C64 120.2(3) . . ?
C66 C65 C64 132.2(3) . . ?
C27 C26 C25 108.7(3) . . ?
C27 C26 H26 125.6 . . ?
C25 C26 H26 125.6 . . ?
C71 C72 C73 120.2(3) . . ?
C71 C72 C75 121.0(3) . . ?
C73 C72 C75 118.7(4) . . ?
C61 C60 H60 120.0 . . ?
C59 C60 H60 120.0 . . ?
C59 C60 C61 119.9(10) . . ?
O1 C18 C19 126.0(4) . . ?
O1 C18 C17 115.0(4) . . ?
C19 C18 C17 119.1(4) . . ?
C8 C9 H9 120.3 . . ?
C10 C9 C8 119.3(4) . . ?
C10 C9 H9 120.3 . . ?
C61 C56 C46 123.1(8) . . ?
C61 C56 C57 117.4(8) . . ?
C57 C56 C46 119.5(8) . . ?
C35 C40 H40 118.8 . . ?
C35 C40 C39 122.5(4) . . ?
C39 C40 H40 118.8 . . ?
C76 C77 H77 118.9 . . ?
C78 C77 C76 122.2(4) . . ?
C78 C77 H77 118.9 . . ?
C30 C31 C34 118.9(4) . . ?
C32 C31 C30 119.5(4) . . ?
C32 C31 C34 121.6(4) . . ?
C44 C43 H43 120.4 . . ?
C42 C43 C44 119.2(3) . . ?
C42 C43 H43 120.4 . . ?
C20 C19 H19 120.0 . . ?
C18 C19 C20 119.9(4) . . ?
C18 C19 H19 120.0 . . ?
C50 C49 C48 120.8(4) . . ?
C54 C49 C48 121.5(4) . . ?
C54 C49 C50 117.7(4) . . ?
C45 C46 C56 130.9(5) . . ?
C45 C46 C47 107.7(3) . . ?
C45 C46 C56A 125.5(5) . . ?
C47 C46 C56 120.4(5) . . ?
C47 C46 C56A 126.8(5) . . ?
C6 C5 C15 122.8(4) . . ?
C4 C5 C6 105.4(3) . . ?
C4 C5 C15 131.6(3) . . ?
C29 C30 C31 119.4(4) . . ?
C29 C30 H30 120.3 . . ?
C31 C30 H30 120.3 . . ?
C15 C16 H16 118.8 . . ?
C15 C16 C17 122.4(4) . . ?
C17 C16 H16 118.8 . . ?
C69 C70 H70 120.0 . . ?
C71 C70 C69 119.9(4) . . ?
C71 C70 H70 120.0 . . ?
C79 C78 H78 120.4 . . ?
C77 C78 C79 119.2(4) . . ?
C77 C78 H78 120.4 . . ?
C40 C35 C25 122.2(3) . . ?
C40 C35 C36 117.7(3) . . ?
C36 C35 C25 119.9(4) . . ?
F11 C75 F12 107.0(3) . . ?
F11 C75 F10 105.1(3) . . ?
F11 C75 C72 114.0(3) . . ?
F12 C75 F10 105.8(3) . . ?
F12 C75 C72 112.8(3) . . ?
F10 C75 C72 111.5(3) . . ?
C22 C1 C2 120.8(3) . . ?
C22 C1 H1A 119.6 . . ?
C2 C1 H1A 119.6 . . ?
C48 C47 C46 107.8(3) . . ?
C48 C47 H47 126.1 . . ?
C46 C47 H47 126.1 . . ?
C64 C63 H63 121.0 . . ?
C42 C63 C64 118.1(3) . . ?
C42 C63 H63 121.0 . . ?
C9 C10 H10 119.8 . . ?
C11 C10 C9 120.5(3) . . ?
C11 C10 H10 119.8 . . ?
C8 C13 H13 119.8 . . ?
C8 C13 C12 120.4(3) . . ?
C12 C13 H13 119.8 . . ?
C31 C32 H32 119.7 . . ?
C31 C32 C33 120.6(4) . . ?
C33 C32 H32 119.7 . . ?
C28 C33 H33 119.6 . . ?
C32 C33 C28 120.8(4) . . ?
C32 C33 H33 119.6 . . ?
C49 C50 H50 119.2 . . ?
C51 C50 C49 121.6(4) . . ?
C51 C50 H50 119.2 . . ?
C49 C54 H54 119.8 . . ?
C53 C54 C49 120.3(4) . . ?
C53 C54 H54 119.8 . . ?
C40 C39 H39 120.5 . . ?
C38 C39 C40 119.0(4) . . ?
C38 C39 H39 120.5 . . ?
C43 C42 C63 120.3(3) . . ?
C43 C42 H42 119.9 . . ?
C63 C42 H42 119.9 . . ?
C18 C17 H17 120.2 . . ?
C16 C17 C18 119.6(4) . . ?
C16 C17 H17 120.2 . . ?
C60 C61 C56 121.7(10) . . ?
C60 C61 H61 119.2 . . ?
C56 C61 H61 119.2 . . ?
C35 C36 H36 120.0 . . ?
C37 C36 C35 120.0(4) . . ?
C37 C36 H36 120.0 . . ?
C36 C37 H37 119.6 . . ?
C36 C37 C38 120.9(4) . . ?
C38 C37 H37 119.6 . . ?
O3 C59 C60 117.0(9) . . ?
O3 C59 C58 123.1(8) . . ?
C60 C59 C58 120.0(9) . . ?
O2 C38 C37 115.6(4) . . ?
C39 C38 O2 124.5(4) . . ?
C39 C38 C37 119.9(3) . . ?
C10 C11 C14A 119.2(4) . . ?
C10 C11 C14 123.6(7) . . ?
C12 C11 C10 120.4(4) . . ?
C12 C11 C14A 120.2(4) . . ?
C12 C11 C14 113.5(8) . . ?
O1 C21 H21A 109.5 . . ?
O1 C21 H21B 109.5 . . ?
O1 C21 H21C 109.5 . . ?
H21A C21 H21B 109.5 . . ?
H21A C21 H21C 109.5 . . ?
H21B C21 H21C 109.5 . . ?
F4 C34 C31 113.7(3) . . ?
F6 C34 F4 104.5(4) . . ?
F6 C34 F5 105.3(3) . . ?
F6 C34 C31 113.0(4) . . ?
F5 C34 F4 107.3(4) . . ?
F5 C34 C31 112.3(4) . . ?
C13 C12 H12 120.0 . . ?
C11 C12 C13 120.0(4) . . ?
C11 C12 H12 120.0 . . ?
C50 C51 H51 120.2 . . ?
C50 C51 C52 119.6(4) . . ?
C52 C51 H51 120.2 . . ?
C54 C53 H53 119.5 . . ?
C52 C53 C54 120.9(4) . . ?
C52 C53 H53 119.5 . . ?
C56 C57 H57 119.1 . . ?
C56 C57 C58 121.9(9) . . ?
C58 C57 H57 119.1 . . ?
C59 C58 C57 119.2(8) . . ?
C59 C58 H58 120.4 . . ?
C57 C58 H58 120.4 . . ?
O2 C41 H41A 109.5 . . ?
O2 C41 H41B 109.5 . . ?
O2 C41 H41C 109.5 . . ?
H41A C41 H41B 109.5 . . ?
H41A C41 H41C 109.5 . . ?
H41B C41 H41C 109.5 . . ?
C51 C52 C55 123.1(5) . . ?
C51 C52 C55A 104.6(9) . . ?
C53 C52 C51 119.7(4) . . ?
C53 C52 C55 117.1(5) . . ?
C53 C52 C55A 135.4(9) . . ?
O4 C82 H82A 109.5 . . ?
O4 C82 H82B 109.5 . . ?
O4 C82 H82C 109.5 . . ?
H82A C82 H82B 109.5 . . ?
H82A C82 H82C 109.5 . . ?
H82B C82 H82C 109.5 . . ?
F3 C14A F1 106.2(6) . . ?
F3 C14A F2 105.1(5) . . ?
F3 C14A C11 113.5(4) . . ?
F1 C14A F2 109.1(5) . . ?
F1 C14A C11 113.6(5) . . ?
F2 C14A C11 108.9(6) . . ?
Cl1 C83 Cl2 108.5(3) . . ?
Cl1 C83 H83 108.6 . . ?
Cl3 C83 Cl1 111.3(3) . . ?
Cl3 C83 Cl2 111.2(3) . . ?
Cl3 C83 H83 108.6 . . ?
Cl2 C83 H83 108.6 . . ?
F8 C55 F9 104.5(6) . . ?
F8 C55 F7 111.6(7) . . ?
F8 C55 C52 113.7(6) . . ?
F9 C55 C52 113.4(5) . . ?
F7 C55 F9 101.0(6) . . ?
F7 C55 C52 111.6(5) . . ?
F2A C14 C11 117.5(14) . . ?
F1A C14 C11 107.2(15) . . ?
F1A C14 F2A 103.9(15) . . ?
F1A C14 F3A 107.1(16) . . ?
F3A C14 C11 117.1(13) . . ?
F3A C14 F2A 103.0(14) . . ?
F8A C55A C52 116.0(16) . . ?
F9A C55A C52 98.3(14) . . ?
F9A C55A F8A 114.1(17) . . ?
F7A C55A C52 116.9(15) . . ?
F7A C55A F8A 103.1(15) . . ?
F7A C55A F9A 108.7(17) . . ?
O3 C62 H62A 109.5 . . ?
O3 C62 H62B 109.5 . . ?
O3 C62 H62C 109.5 . . ?
H62A C62 H62B 109.5 . . ?
H62A C62 H62C 109.5 . . ?
H62B C62 H62C 109.5 . . ?
C57A C56A C46 125.5(8) . . ?
C57A C56A C61A 118.3(8) . . ?
C61A C56A C46 115.4(8) . . ?
C56A C57A H57A 119.6 . . ?
C56A C57A C58A 120.7(8) . . ?
C58A C57A H57A 119.6 . . ?
C56A C61A H61A 119.1 . . ?
C60A C61A C56A 121.8(9) . . ?
C60A C61A H61A 119.1 . . ?
C61A C60A H60A 120.6 . . ?
C61A C60A C59A 118.8(10) . . ?
C59A C60A H60A 120.6 . . ?
C58A C59A C60A 119.9(8) . . ?
O3A C59A C60A 113.2(9) . . ?
O3A C59A C58A 126.5(9) . . ?
C57A C58A H58A 119.8 . . ?
C59A C58A C57A 120.3(8) . . ?
C59A C58A H58A 119.8 . . ?
C59A O3A C62A 117.2(10) . . ?
O3A C62A H62D 109.5 . . ?
O3A C62A H62E 109.5 . . ?
O3A C62A H62F 109.5 . . ?
H62D C62A H62E 109.5 . . ?
H62D C62A H62F 109.5 . . ?
H62E C62A H62F 109.5 . . ?

loop_
_geom_bond_atom_site_label_1
_geom_bond_atom_site_label_2
_geom_bond_distance
_geom_bond_site_symmetry_2
_geom_bond_publ_flag
Cl1 C83 1.758(5) . ?
Cl3 C83 1.745(5) . ?
Cl2 C83 1.782(5) . ?
F11 C75 1.345(5) . ?
F12 C75 1.346(5) . ?
F10 C75 1.353(5) . ?
F4 C34 1.342(5) . ?
O4 C79 1.377(4) . ?
O4 C82 1.417(5) . ?
F6 C34 1.341(5) . ?
O1 C18 1.375(5) . ?
O1 C21 1.443(5) . ?
O2 C38 1.381(4) . ?
O2 C41 1.443(5) . ?
F5 C34 1.341(5) . ?
N5 C64 1.360(4) . ?
N5 C44 1.354(4) . ?
F3 C14A 1.318(7) . ?
O3 C59 1.374(10) . ?
O3 C62 1.437(11) . ?
N2 C23 1.368(5) . ?
N2 C3 1.351(5) . ?
N1 H1 0.8800 . ?
N1 C7 1.379(5) . ?
N1 C4 1.365(4) . ?
N6 H6 0.8800 . ?
N6 C68 1.379(4) . ?
N6 C65 1.381(4) . ?
N4 H4 0.8800 . ?
N4 C48 1.376(5) . ?
N4 C45 1.380(4) . ?
N3 H3 0.8800 . ?
N3 C27 1.377(5) . ?
N3 C24 1.387(4) . ?
F8 C55 1.251(10) . ?
F1 C14A 1.325(8) . ?
F9 C55 1.364(9) . ?
C66 C76 1.492(5) . ?
C66 C67 1.409(5) . ?
C66 C65 1.396(5) . ?
C76 C81 1.399(5) . ?
C76 C77 1.388(6) . ?
C67 H67 0.9500 . ?
C67 C68 1.377(5) . ?
C23 C24 1.469(5) . ?
C23 C22 1.405(5) . ?
C7 C6 1.368(5) . ?
C7 C8 1.466(5) . ?
C79 C80 1.389(6) . ?
C79 C78 1.399(5) . ?
C68 C69 1.474(5) . ?
F2 C14A 1.341(10) . ?
C28 C27 1.466(5) . ?
C28 C29 1.406(5) . ?
C28 C33 1.392(5) . ?
C27 C26 1.395(5) . ?
C69 C74 1.395(5) . ?
C69 C70 1.401(5) . ?
C80 H80 0.9500 . ?
C80 C81 1.374(5) . ?
C64 C65 1.463(5) . ?
C64 C63 1.401(5) . ?
C3 C2 1.407(5) . ?
C3 C4 1.472(5) . ?
C71 H71 0.9500 . ?
C71 C72 1.384(5) . ?
C71 C70 1.393(5) . ?
C24 C25 1.398(5) . ?
C6 H6A 0.9500 . ?
C6 C5 1.418(5) . ?
C48 C49 1.456(5) . ?
C48 C47 1.392(5) . ?
C22 H22 0.9500 . ?
C22 C1 1.360(6) . ?
C81 H81 0.9500 . ?
C25 C26 1.407(5) . ?
C25 C35 1.476(5) . ?
C8 C9 1.410(5) . ?
C8 C13 1.390(5) . ?
C15 C20 1.400(5) . ?
C15 C5 1.479(5) . ?
C15 C16 1.383(6) . ?
C74 H74 0.9500 . ?
C74 C73 1.372(5) . ?
C2 H2 0.9500 . ?
C2 C1 1.400(5) . ?
C44 C45 1.450(5) . ?
C44 C43 1.401(5) . ?
C20 H20 0.9500 . ?
C20 C19 1.391(5) . ?
C73 H73 0.9500 . ?
C73 C72 1.393(5) . ?
C4 C5 1.410(5) . ?
C45 C46 1.399(5) . ?
C29 H29 0.9500 . ?
C29 C30 1.369(5) . ?
C26 H26 0.9500 . ?
C72 C75 1.487(5) . ?
C60 H60 0.9500 . ?
C60 C61 1.392(11) . ?
C60 C59 1.389(10) . ?
C18 C19 1.377(6) . ?
C18 C17 1.407(6) . ?
C9 H9 0.9500 . ?
C9 C10 1.395(5) . ?
C56 C46 1.515(9) . ?
C56 C61 1.395(11) . ?
C56 C57 1.398(10) . ?
C40 H40 0.9500 . ?
C40 C35 1.380(6) . ?
C40 C39 1.394(5) . ?
C77 H77 0.9500 . ?
C77 C78 1.387(5) . ?
C31 C30 1.406(5) . ?
C31 C32 1.378(6) . ?
C31 C34 1.489(6) . ?
C43 H43 0.9500 . ?
C43 C42 1.374(5) . ?
C19 H19 0.9500 . ?
C49 C50 1.405(5) . ?
C49 C54 1.405(5) . ?
C46 C47 1.421(5) . ?
C46 C56A 1.486(8) . ?
C30 H30 0.9500 . ?
C16 H16 0.9500 . ?
C16 C17 1.384(6) . ?
C70 H70 0.9500 . ?
C78 H78 0.9500 . ?
C35 C36 1.410(5) . ?
F7 C55 1.358(9) . ?
C1 H1A 0.9500 . ?
C47 H47 0.9500 . ?
C63 H63 0.9500 . ?
C63 C42 1.388(5) . ?
C10 H10 0.9500 . ?
C10 C11 1.380(6) . ?
C13 H13 0.9500 . ?
C13 C12 1.394(5) . ?
C32 H32 0.9500 . ?
C32 C33 1.387(5) . ?
C33 H33 0.9500 . ?
C50 H50 0.9500 . ?
C50 C51 1.380(5) . ?
C54 H54 0.9500 . ?
C54 C53 1.386(5) . ?
C39 H39 0.9500 . ?
C39 C38 1.375(6) . ?
C42 H42 0.9500 . ?
C17 H17 0.9500 . ?
C61 H61 0.9500 . ?
C36 H36 0.9500 . ?
C36 C37 1.384(5) . ?
C37 H37 0.9500 . ?
C37 C38 1.391(6) . ?
C59 C58 1.393(11) . ?
C11 C12 1.378(6) . ?
C11 C14A 1.521(6) . ?
C11 C14 1.547(16) . ?
C21 H21A 0.9800 . ?
C21 H21B 0.9800 . ?
C21 H21C 0.9800 . ?
C12 H12 0.9500 . ?
C51 H51 0.9500 . ?
C51 C52 1.392(6) . ?
C53 H53 0.9500 . ?
C53 C52 1.382(6) . ?
C57 H57 0.9500 . ?
C57 C58 1.399(10) . ?
C58 H58 0.9500 . ?
C41 H41A 0.9800 . ?
C41 H41B 0.9800 . ?
C41 H41C 0.9800 . ?
C52 C55 1.517(7) . ?
C52 C55A 1.523(16) . ?
C82 H82A 0.9800 . ?
C82 H82B 0.9800 . ?
C82 H82C 0.9800 . ?
C83 H83 1.0000 . ?
F8A C55A 1.38(3) . ?
F9A C55A 1.33(2) . ?
F7A C55A 1.30(2) . ?
F2A C14 1.340(18) . ?
F1A C14 1.312(16) . ?
F3A C14 1.335(16) . ?
C62 H62A 0.9800 . ?
C62 H62B 0.9800 . ?
C62 H62C 0.9800 . ?
C56A C57A 1.376(10) . ?
C56A C61A 1.406(11) . ?
C57A H57A 0.9500 . ?
C57A C58A 1.392(9) . ?
C61A H61A 0.9500 . ?
C61A C60A 1.384(10) . ?
C60A H60A 0.9500 . ?
C60A C59A 1.393(10) . ?
C59A C58A 1.388(11) . ?
C59A O3A 1.377(10) . ?
C58A H58A 0.9500 . ?
O3A C62A 1.406(11) . ?
C62A H62D 0.9800 . ?
C62A H62E 0.9800 . ?
C62A H62F 0.9800 . ?

loop_
_geom_torsion_atom_site_label_1
_geom_torsion_atom_site_label_2
_geom_torsion_atom_site_label_3
_geom_torsion_atom_site_label_4
_geom_torsion
_geom_torsion_site_symmetry_1
_geom_torsion_site_symmetry_2
_geom_torsion_site_symmetry_3
_geom_torsion_site_symmetry_4
_geom_torsion_publ_flag
O4 C79 C80 C81 177.3(3) . . . . ?
O4 C79 C78 C77 -177.4(3) . . . . ?
O1 C18 C19 C20 176.8(3) . . . . ?
O1 C18 C17 C16 -176.9(3) . . . . ?
N5 C64 C65 N6 -10.3(5) . . . . ?
N5 C64 C65 C66 172.4(4) . . . . ?
N5 C64 C63 C42 -2.7(6) . . . . ?
N5 C44 C45 N4 -20.1(6) . . . . ?
N5 C44 C45 C46 163.5(4) . . . . ?
N5 C44 C43 C42 -0.9(6) . . . . ?
O3 C59 C58 C57 -178.2(11) . . . . ?
N2 C23 C24 N3 -23.6(5) . . . . ?
N2 C23 C24 C25 157.4(4) . . . . ?
N2 C23 C22 C1 -4.3(5) . . . . ?
N2 C3 C2 C1 -2.8(5) . . . . ?
N2 C3 C4 N1 -16.1(5) . . . . ?
N2 C3 C4 C5 166.2(4) . . . . ?
N1 C7 C6 C5 -0.4(4) . . . . ?
N1 C7 C8 C9 157.4(4) . . . . ?
N1 C7 C8 C13 -24.0(6) . . . . ?
N1 C4 C5 C6 -0.2(4) . . . . ?
N1 C4 C5 C15 175.2(4) . . . . ?
N6 C68 C69 C74 -18.5(5) . . . . ?
N6 C68 C69 C70 161.8(3) . . . . ?
N4 C48 C49 C50 157.6(4) . . . . ?
N4 C48 C49 C54 -20.0(6) . . . . ?
N4 C48 C47 C46 -1.0(5) . . . . ?
N4 C45 C46 C56 166.9(6) . . . . ?
N4 C45 C46 C47 -0.9(5) . . . . ?
N4 C45 C46 C56A -179.0(7) . . . . ?
N3 C27 C26 C25 -2.0(4) . . . . ?
N3 C24 C25 C26 -0.9(4) . . . . ?
N3 C24 C25 C35 173.6(4) . . . . ?
C66 C76 C81 C80 -175.3(3) . . . . ?
C66 C76 C77 C78 175.1(3) . . . . ?
C66 C67 C68 N6 1.0(4) . . . . ?
C66 C67 C68 C69 -179.1(4) . . . . ?
C76 C66 C67 C68 -180.0(4) . . . . ?
C76 C66 C65 N6 179.5(4) . . . . ?
C76 C66 C65 C64 -3.0(7) . . . . ?
C76 C77 C78 C79 0.1(5) . . . . ?
C67 C66 C76 C81 -79.9(5) . . . . ?
C67 C66 C76 C77 103.6(4) . . . . ?
C67 C66 C65 N6 0.4(4) . . . . ?
C67 C66 C65 C64 177.9(4) . . . . ?
C67 C68 C69 C74 161.6(4) . . . . ?
C67 C68 C69 C70 -18.1(6) . . . . ?
C23 N2 C3 C2 0.6(5) . . . . ?
C23 N2 C3 C4 178.1(3) . . . . ?
C23 C24 C25 C26 178.2(4) . . . . ?
C23 C24 C25 C35 -7.3(7) . . . . ?
C23 C22 C1 C2 1.9(6) . . . . ?
C7 N1 C4 C3 -178.2(3) . . . . ?
C7 N1 C4 C5 0.0(4) . . . . ?
C7 C6 C5 C15 -175.6(3) . . . . ?
C7 C6 C5 C4 0.4(4) . . . . ?
C7 C8 C9 C10 -178.3(4) . . . . ?
C7 C8 C13 C12 179.2(4) . . . . ?
C79 C80 C81 C76 0.2(5) . . . . ?
C68 N6 C65 C66 0.2(4) . . . . ?
C68 N6 C65 C64 -177.7(3) . . . . ?
C68 C69 C74 C73 176.3(4) . . . . ?
C68 C69 C70 C71 -177.6(3) . . . . ?
C28 C27 C26 C25 177.7(4) . . . . ?
C28 C29 C30 C31 1.9(6) . . . . ?
C27 N3 C24 C23 -179.5(3) . . . . ?
C27 N3 C24 C25 -0.3(4) . . . . ?
C27 C28 C29 C30 -178.5(4) . . . . ?
C27 C28 C33 C32 177.7(4) . . . . ?
C69 C74 C73 C72 2.2(6) . . . . ?
C80 C79 C78 C77 1.6(5) . . . . ?
C64 N5 C44 C45 178.3(4) . . . . ?
C64 N5 C44 C43 0.6(6) . . . . ?
C64 C63 C42 C43 2.3(6) . . . . ?
C3 N2 C23 C24 -176.7(3) . . . . ?
C3 N2 C23 C22 3.0(5) . . . . ?
C3 C2 C1 C22 1.5(6) . . . . ?
C3 C4 C5 C6 177.6(4) . . . . ?
C3 C4 C5 C15 -6.9(7) . . . . ?
C71 C72 C75 F11 145.5(4) . . . . ?
C71 C72 C75 F12 23.1(5) . . . . ?
C71 C72 C75 F10 -95.7(5) . . . . ?
C24 N3 C27 C28 -178.2(3) . . . . ?
C24 N3 C27 C26 1.4(4) . . . . ?
C24 C23 C22 C1 175.5(3) . . . . ?
C24 C25 C26 C27 1.8(4) . . . . ?
C24 C25 C35 C40 -41.0(6) . . . . ?
C24 C25 C35 C36 144.3(4) . . . . ?
C6 C7 C8 C9 -23.7(6) . . . . ?
C6 C7 C8 C13 155.0(4) . . . . ?
C48 N4 C45 C44 -177.0(4) . . . . ?
C48 N4 C45 C46 0.3(5) . . . . ?
C48 C49 C50 C51 -175.3(4) . . . . ?
C48 C49 C54 C53 174.7(4) . . . . ?
C22 C23 C24 N3 156.7(3) . . . . ?
C22 C23 C24 C25 -22.4(6) . . . . ?
C81 C76 C77 C78 -1.6(5) . . . . ?
C25 C35 C36 C37 176.2(3) . . . . ?
C8 C7 C6 C5 -179.4(4) . . . . ?
C8 C9 C10 C11 -1.9(6) . . . . ?
C8 C13 C12 C11 0.2(7) . . . . ?
C15 C20 C19 C18 0.1(6) . . . . ?
C15 C16 C17 C18 0.1(6) . . . . ?
C74 C69 C70 C71 2.7(5) . . . . ?
C74 C73 C72 C71 1.1(6) . . . . ?
C74 C73 C72 C75 -174.8(4) . . . . ?
C2 C3 C4 N1 161.4(3) . . . . ?
C2 C3 C4 C5 -16.3(6) . . . . ?
C44 N5 C64 C65 177.4(3) . . . . ?
C44 N5 C64 C63 1.2(6) . . . . ?
C44 C45 C46 C56 -16.3(9) . . . . ?
C44 C45 C46 C47 175.9(4) . . . . ?
C44 C45 C46 C56A -2.2(9) . . . . ?
C44 C43 C42 C63 -0.6(7) . . . . ?
C20 C15 C5 C6 126.5(4) . . . . ?
C20 C15 C5 C4 -48.3(6) . . . . ?
C20 C15 C16 C17 -2.7(5) . . . . ?
C73 C72 C75 F11 -38.7(5) . . . . ?
C73 C72 C75 F12 -161.0(4) . . . . ?
C73 C72 C75 F10 80.1(5) . . . . ?
C4 N1 C7 C6 0.2(4) . . . . ?
C4 N1 C7 C8 179.4(3) . . . . ?
C4 C3 C2 C1 179.8(3) . . . . ?
C45 N4 C48 C49 -178.2(4) . . . . ?
C45 N4 C48 C47 0.5(5) . . . . ?
C45 C44 C43 C42 -178.6(4) . . . . ?
C45 C46 C47 C48 1.2(5) . . . . ?
C45 C46 C56A C57A 122.0(10) . . . . ?
C45 C46 C56A C61A -68.5(12) . . . . ?
C29 C28 C27 N3 168.0(3) . . . . ?
C29 C28 C27 C26 -11.5(6) . . . . ?
C29 C28 C33 C32 0.1(6) . . . . ?
C65 N6 C68 C67 -0.7(4) . . . . ?
C65 N6 C68 C69 179.4(3) . . . . ?
C65 C66 C76 C81 101.2(5) . . . . ?
C65 C66 C76 C77 -75.4(5) . . . . ?
C65 C66 C67 C68 -0.8(4) . . . . ?
C65 C64 C63 C42 -178.7(4) . . . . ?
C26 C25 C35 C40 132.8(4) . . . . ?
C26 C25 C35 C36 -41.9(5) . . . . ?
C72 C71 C70 C69 0.5(6) . . . . ?
C60 C59 C58 C57 0.0(4) . . . . ?
C9 C8 C13 C12 -2.2(6) . . . . ?
C9 C10 C11 C12 -0.1(7) . . . . ?
C9 C10 C11 C14A -175.8(5) . . . . ?
C9 C10 C11 C14 161.0(10) . . . . ?
C56 C46 C47 C48 -168.1(5) . . . . ?
C56 C57 C58 C59 0.1(4) . . . . ?
C40 C35 C36 C37 1.3(6) . . . . ?
C40 C39 C38 O2 -178.7(4) . . . . ?
C40 C39 C38 C37 1.8(6) . . . . ?
C77 C76 C81 C80 1.4(5) . . . . ?
C31 C32 C33 C28 -0.6(6) . . . . ?
C43 C44 C45 N4 157.7(4) . . . . ?
C43 C44 C45 C46 -18.8(7) . . . . ?
C19 C18 C17 C16 2.7(6) . . . . ?
C49 C48 C47 C46 177.5(4) . . . . ?
C49 C50 C51 C52 0.8(6) . . . . ?
C49 C54 C53 C52 0.4(6) . . . . ?
C46 C56 C61 C60 -179.3(8) . . . . ?
C46 C56 C57 C58 179.2(8) . . . . ?
C46 C56A C57A C58A 167.8(10) . . . . ?
C46 C56A C61A C60A -169.5(11) . . . . ?
C5 C15 C20 C19 -168.4(3) . . . . ?
C5 C15 C16 C17 168.3(3) . . . . ?
C30 C31 C32 C33 1.7(6) . . . . ?
C30 C31 C34 F4 -41.2(6) . . . . ?
C30 C31 C34 F6 77.8(5) . . . . ?
C30 C31 C34 F5 -163.2(4) . . . . ?
C16 C15 C20 C19 2.6(5) . . . . ?
C16 C15 C5 C6 -44.0(5) . . . . ?
C16 C15 C5 C4 141.2(4) . . . . ?
C70 C69 C74 C73 -4.1(6) . . . . ?
C70 C71 C72 C73 -2.4(6) . . . . ?
C70 C71 C72 C75 173.4(4) . . . . ?
C78 C79 C80 C81 -1.8(5) . . . . ?
C35 C25 C26 C27 -173.1(3) . . . . ?
C35 C40 C39 C38 0.1(6) . . . . ?
C35 C36 C37 C38 0.6(6) . . . . ?
C47 C48 C49 C50 -20.7(7) . . . . ?
C47 C48 C49 C54 161.7(4) . . . . ?
C47 C46 C56A C57A -55.7(14) . . . . ?
C47 C46 C56A C61A 113.8(9) . . . . ?
C63 C64 C65 N6 165.9(4) . . . . ?
C63 C64 C65 C66 -11.3(7) . . . . ?
C10 C11 C12 C13 1.0(7) . . . . ?
C10 C11 C14A F3 128.6(6) . . . . ?
C10 C11 C14A F1 7.2(9) . . . . ?
C10 C11 C14A F2 -114.7(6) . . . . ?
C10 C11 C14 F2A -59.3(18) . . . . ?
C10 C11 C14 F1A 57.1(18) . . . . ?
C10 C11 C14 F3A 177.3(12) . . . . ?
C13 C8 C9 C10 3.0(6) . . . . ?
C32 C31 C30 C29 -2.4(6) . . . . ?
C32 C31 C34 F4 140.6(4) . . . . ?
C32 C31 C34 F6 -100.5(5) . . . . ?
C32 C31 C34 F5 18.5(6) . . . . ?
C33 C28 C27 N3 -9.5(6) . . . . ?
C33 C28 C27 C26 170.9(4) . . . . ?
C33 C28 C29 C30 -0.8(6) . . . . ?
C50 C49 C54 C53 -3.0(6) . . . . ?
C50 C51 C52 C53 -3.4(7) . . . . ?
C50 C51 C52 C55 172.4(5) . . . . ?
C50 C51 C52 C55A -177.6(10) . . . . ?
C54 C49 C50 C51 2.4(6) . . . . ?
C54 C53 C52 C51 2.8(7) . . . . ?
C54 C53 C52 C55 -173.3(5) . . . . ?
C54 C53 C52 C55A 174.8(13) . . . . ?
C39 C40 C35 C25 -176.5(3) . . . . ?
C39 C40 C35 C36 -1.7(6) . . . . ?
C17 C18 C19 C20 -2.8(5) . . . . ?
C61 C60 C59 O3 178.3(10) . . . . ?
C61 C60 C59 C58 0.0(3) . . . . ?
C61 C56 C46 C45 -51.0(9) . . . . ?
C61 C56 C46 C47 115.5(6) . . . . ?
C61 C56 C57 C58 -0.1(3) . . . . ?
C36 C37 C38 O2 178.2(3) . . . . ?
C36 C37 C38 C39 -2.2(6) . . . . ?
C59 C60 C61 C56 0.00(15) . . . . ?
C21 O1 C18 C19 -4.4(5) . . . . ?
C21 O1 C18 C17 175.2(3) . . . . ?
C34 C31 C30 C29 179.3(4) . . . . ?
C34 C31 C32 C33 180.0(4) . . . . ?
C12 C11 C14A F3 -47.0(9) . . . . ?
C12 C11 C14A F1 -168.5(5) . . . . ?
C12 C11 C14A F2 69.6(7) . . . . ?
C12 C11 C14 F2A 103.0(14) . . . . ?
C12 C11 C14 F1A -140.6(12) . . . . ?
C12 C11 C14 F3A -20(2) . . . . ?
C51 C52 C55 F8 -15.6(10) . . . . ?
C51 C52 C55 F9 -134.8(6) . . . . ?
C51 C52 C55 F7 111.9(7) . . . . ?
C51 C52 C55A F8A -55.3(17) . . . . ?
C51 C52 C55A F9A -177.3(12) . . . . ?
C51 C52 C55A F7A 66.8(18) . . . . ?
C53 C52 C55 F8 160.3(7) . . . . ?
C53 C52 C55 F9 41.1(8) . . . . ?
C53 C52 C55 F7 -72.2(7) . . . . ?
C53 C52 C55A F8A 131.9(14) . . . . ?
C53 C52 C55A F9A 10(2) . . . . ?
C53 C52 C55A F7A -106.0(17) . . . . ?
C57 C56 C46 C45 129.7(6) . . . . ?
C57 C56 C46 C47 -63.8(8) . . . . ?
C57 C56 C61 C60 0.02(14) . . . . ?
C41 O2 C38 C39 1.6(6) . . . . ?
C41 O2 C38 C37 -178.8(4) . . . . ?
C82 O4 C79 C80 179.4(3) . . . . ?
C82 O4 C79 C78 -1.5(5) . . . . ?
C14A C11 C12 C13 176.6(5) . . . . ?
C14 C11 C12 C13 -162.0(9) . . . . ?
C62 O3 C59 C60 -178.7(9) . . . . ?
C62 O3 C59 C58 -0.5(16) . . . . ?
C56A C46 C47 C48 179.3(7) . . . . ?
C56A C57A C58A C59A -1.6(18) . . . . ?
C56A C61A C60A C59A 2.8(18) . . . . ?
C57A C56A C61A C60A 0.8(18) . . . . ?
C61A C56A C57A C58A -1.4(17) . . . . ?
C61A C60A C59A C58A -5.8(18) . . . . ?
C61A C60A C59A O3A -178.9(12) . . . . ?
C60A C59A C58A C57A 5.3(18) . . . . ?
C60A C59A O3A C62A 169.2(12) . . . . ?
C58A C59A O3A C62A -3(2) . . . . ?
O3A C59A C58A C57A 177.4(12) . . . . ?

loop_
_smtbx_masks_void_nr
_smtbx_masks_void_average_x
_smtbx_masks_void_average_y
_smtbx_masks_void_average_z
_smtbx_masks_void_volume
_smtbx_masks_void_count_electrons
_smtbx_masks_void_content
1 0.000 -0.500 0.500 904.7 381.6 '6 CHCl3'
